data_4338925
loop_
_publ_author_name
'Brylev, Konstantin A.'
'Mironov, Yuri V.'
'Yarovoi, Spartak S.'
'Naumov, Nikolai G.'
'Fedorov, Vladimir E.'
'Kim, Sung-Jin'
'Kitamura, Noboru'
'Kuwahara, Yusuke'
'Yamada, Konatsu'
'Ishizaka, Shoji'
'Sasaki, Yoichi'

_publ_section_title
;
 A family of octahedral rhenium cluster complexes [Re6Q8(H2O)n(OH)6-n]n-4
 (Q=S, Se; n=0-6): structural and pH-dependent spectroscopic studies.
;
_journal_issue 18
_journal_name_full 'Inorganic chemistry'
_journal_page_first 7414
_journal_page_last 7422
_journal_paper_doi 10.1021/ic7005265
_journal_volume 46
_journal_year 2007
_chemical_formula_moiety '[Re6Se8(H2O)4(OH)2]'
_chemical_formula_sum 'H10 O6 Re6 Se8'
_chemical_formula_weight 1854.96
_space_group_IT_number 205
_symmetry_cell_setting cubic
_symmetry_Int_Tables_number 205
_symmetry_space_group_name_Hall '-P 2ac 2ab 3'
_symmetry_space_group_name_H-M 'P a -3'
_atom_sites_solution_primary direct
_atom_sites_solution_secondary difmap
_audit_creation_method SHELXL-97
_cell_angle_alpha 90.00
_cell_angle_beta 90.00
_cell_angle_gamma 90.00
_cell_formula_units_Z 4
_cell_length_a 12.084(4)
_cell_length_b 12.084(4)
_cell_length_c 12.084(4)
_cell_measurement_temperature 173(2)
_cell_volume 1764.5(10)
_computing_structure_refinement 'SHELXL-97 (Sheldrick, 1997)'
_computing_structure_solution 'SHELXS-97 (Sheldrick, 1990)'
_diffrn_ambient_temperature 173(2)
_diffrn_measured_fraction_theta_full 0.999
_diffrn_measured_fraction_theta_max 0.999
_diffrn_measurement_device_type 'Bruker SMART APEX CCD'
_diffrn_measurement_method '\f scans'
_diffrn_radiation_monochromator graphite
_diffrn_radiation_type MoK\a
_diffrn_radiation_wavelength 0.71073
_diffrn_reflns_av_R_equivalents 0.1829
_diffrn_reflns_av_sigmaI/netI 0.0862
_diffrn_reflns_limit_h_max 15
_diffrn_reflns_limit_h_min -16
_diffrn_reflns_limit_k_max 15
_diffrn_reflns_limit_k_min -14
_diffrn_reflns_limit_l_max 16
_diffrn_reflns_limit_l_min -8
_diffrn_reflns_number 9504
_diffrn_reflns_theta_full 28.25
_diffrn_reflns_theta_max 28.25
_diffrn_reflns_theta_min 2.92
_diffrn_source 'fine-focus sealed tube'
_exptl_absorpt_coefficient_mu 57.502
_exptl_absorpt_correction_T_max 0.1611
_exptl_absorpt_correction_T_min 0.1611
_exptl_absorpt_correction_type multi-scan
_exptl_absorpt_process_details SADABS
_exptl_crystal_colour yellow
_exptl_crystal_density_diffrn 6.982
_exptl_crystal_density_method 'not measured'
_exptl_crystal_description block
_exptl_crystal_F_000 3120
_exptl_crystal_size_max 0.05
_exptl_crystal_size_mid 0.05
_exptl_crystal_size_min 0.05
_refine_diff_density_max 2.419
_refine_diff_density_min -2.248
_refine_diff_density_rms 0.533
_refine_ls_extinction_coef 0.000068(19)
_refine_ls_extinction_expression Fc^*^=kFc[1+0.001xFc^2^\l^3^/sin(2\q)]^-1/4^
_refine_ls_extinction_method SHELXL
_refine_ls_goodness_of_fit_ref 0.878
_refine_ls_matrix_type full
_refine_ls_number_parameters 32
_refine_ls_number_reflns 731
_refine_ls_number_restraints 0
_refine_ls_restrained_S_all 0.878
_refine_ls_R_factor_all 0.0689
_refine_ls_R_factor_gt 0.0389
_refine_ls_shift/su_max 0.000
_refine_ls_shift/su_mean 0.000
_refine_ls_structure_factor_coef Fsqd
_refine_ls_weighting_details 'calc w=1/[\s^2^(Fo^2^)+(0.0356P)^2^+0.0000P] where P=(Fo^2^+2Fc^2^)/3'
_refine_ls_weighting_scheme calc
_refine_ls_wR_factor_gt 0.0780
_refine_ls_wR_factor_ref 0.0820
_reflns_number_gt 456
_reflns_number_total 731
_reflns_threshold_expression >2sigma(I)
_cod_data_source_file ic7005265-file003.cif
_cod_data_source_block compound4
_cod_original_cell_volume 1764.7(10)
_cod_database_code 4338925

loop_
_symmetry_equiv_pos_as_xyz
'x, y, z'
'z, x, y'
'y, z, x'
'-y+1/2, -z, x+1/2'
'z+1/2, -x+1/2, -y'
'-y, z+1/2, -x+1/2'
'-z+1/2, -x, y+1/2'
'-z, x+1/2, -y+1/2'
'y+1/2, -z+1/2, -x'
'-x+1/2, -y, z+1/2'
'x+1/2, -y+1/2, -z'
'-x, y+1/2, -z+1/2'
'-x, -y, -z'
'-z, -x, -y'
'-y, -z, -x'
'y-1/2, z, -x-1/2'
'-z-1/2, x-1/2, y'
'y, -z-1/2, x-1/2'
'z-1/2, x, -y-1/2'
'z, -x-1/2, y-1/2'
'-y-1/2, z-1/2, x'
'x-1/2, y, -z-1/2'
'-x-1/2, y-1/2, z'
'x, -y-1/2, z-1/2'

loop_
_atom_site_label
_atom_site_type_symbol
_atom_site_fract_x
_atom_site_fract_y
_atom_site_fract_z
_atom_site_U_iso_or_equiv
_atom_site_adp_type
_atom_site_occupancy
_atom_site_symmetry_multiplicity
_atom_site_calc_flag
_atom_site_refinement_flags
Re1 Re 0.54519(5) 0.35846(5) 0.03428(5) 0.0174(2) Uani 1 1 d .
Se1 Se 0.44057(14) 0.37377(14) 0.21306(14) 0.0234(4) Uani 1 1 d .
Se2 Se 0.64777(13) 0.35223(13) -0.14777(13) 0.0221(7) Uani 1 3 d S
O1 O 0.5913(9) 0.1906(8) 0.0764(10) 0.030(3) Uani 1 1 d .

loop_
_atom_site_aniso_label
_atom_site_aniso_U_11
_atom_site_aniso_U_22
_atom_site_aniso_U_33
_atom_site_aniso_U_23
_atom_site_aniso_U_13
_atom_site_aniso_U_12
Re1 0.0189(4) 0.0153(4) 0.0182(4) 0.0009(3) -0.0008(3) 0.0008(3)
Se1 0.0262(10) 0.0252(10) 0.0188(9) 0.0035(7) 0.0034(7) -0.0008(8)
Se2 0.0221(7) 0.0221(7) 0.0221(7) -0.0019(7) 0.0019(7) 0.0019(7)
O1 0.025(7) 0.012(6) 0.054(9) -0.002(5) -0.006(6) 0.012(5)

loop_
_atom_type_symbol
_atom_type_description
_atom_type_scat_dispersion_real
_atom_type_scat_dispersion_imag
_atom_type_scat_source
O O 0.0106 0.0060 'International Tables Vol C Tables 4.2.6.8 and 6.1.1.4'
H H 0.0000 0.0000 'International Tables Vol C Tables 4.2.6.8 and 6.1.1.4'
Se Se -0.0929 2.2259 'International Tables Vol C Tables 4.2.6.8 and 6.1.1.4'
Re Re -1.0185 7.2310 'International Tables Vol C Tables 4.2.6.8 and 6.1.1.4'

loop_
_geom_angle_atom_site_label_1
_geom_angle_atom_site_label_2
_geom_angle_atom_site_label_3
_geom_angle
_geom_angle_site_symmetry_1
_geom_angle_site_symmetry_3
O1 Re1 Se1 89.8(3) . .
O1 Re1 Se1 89.8(3) . 18_565
Se1 Re1 Se1 89.89(4) . 18_565
O1 Re1 Se1 93.3(3) . 19_656
Se1 Re1 Se1 89.82(4) . 19_656
Se1 Re1 Se1 176.89(6) 18_565 19_656
O1 Re1 Se2 92.9(3) . .
Se1 Re1 Se2 177.31(6) . .
Se1 Re1 Se2 90.10(4) 18_565 .
Se1 Re1 Se2 90.04(4) 19_656 .
O1 Re1 Re1 135.1(3) . 19_656
Se1 Re1 Re1 58.83(5) . 19_656
Se1 Re1 Re1 118.69(5) 18_565 19_656
Se1 Re1 Re1 58.65(4) 19_656 19_656
Se2 Re1 Re1 118.94(4) . 19_656
O1 Re1 Re1 132.6(3) . 18_565
Se1 Re1 Re1 58.91(5) . 18_565
Se1 Re1 Re1 58.68(4) 18_565 18_565
Se1 Re1 Re1 118.66(5) 19_656 18_565
Se2 Re1 Re1 118.94(4) . 18_565
Re1 Re1 Re1 60.01(3) 19_656 18_565
O1 Re1 Re1 137.3(3) . 6_655
Se1 Re1 Re1 118.82(4) . 6_655
Se1 Re1 Re1 118.84(5) 18_565 6_655
Se1 Re1 Re1 58.74(5) 19_656 6_655
Se2 Re1 Re1 58.95(3) . 6_655
Re1 Re1 Re1 59.993(16) 19_656 6_655
Re1 Re1 Re1 90.0 18_565 6_655
O1 Re1 Re1 134.8(3) . 7_564
Se1 Re1 Re1 118.89(4) . 7_564
Se1 Re1 Re1 58.85(5) 18_565 7_564
Se1 Re1 Re1 118.74(5) 19_656 7_564
Se2 Re1 Re1 58.95(3) . 7_564
Re1 Re1 Re1 90.0 19_656 7_564
Re1 Re1 Re1 59.993(16) 18_565 7_564
Re1 Re1 Re1 60.0 6_655 7_564
Re1 Se1 Re1 62.48(5) . 19_656
Re1 Se1 Re1 62.44(5) . 18_565
Re1 Se1 Re1 62.40(5) 19_656 18_565
Re1 Se2 Re1 62.10(7) 6_655 7_564
Re1 Se2 Re1 62.10(7) 6_655 .
Re1 Se2 Re1 62.10(7) 7_564 .

loop_
_geom_bond_atom_site_label_1
_geom_bond_atom_site_label_2
_geom_bond_distance
_geom_bond_site_symmetry_2
Re1 O1 2.165(10) .
Re1 Se1 2.5100(19) .
Re1 Se1 2.514(2) 18_565
Re1 Se1 2.517(2) 19_656
Re1 Se2 2.526(3) .
Re1 Re1 2.6056(14) 19_656
Re1 Re1 2.6056(14) 18_565
Re1 Re1 2.6062(13) 6_655
Re1 Re1 2.6062(14) 7_564
Se1 Re1 2.514(2) 19_656
Se1 Re1 2.517(2) 18_565
Se2 Re1 2.526(3) 6_655
Se2 Re1 2.526(3) 7_564
